data_4038665
loop_
_publ_author_name
'Breton, Gary W.'
'Martin, Kenneth L.'

_publ_section_title
;
 Probing the Dynamic Covalent Chemistry Behavior of Nitrogen-Centered Di
 and Tri-Urazole Radicals.
;
_journal_name_full 'The Journal of organic chemistry'
_journal_paper_doi 10.1021/acs.joc.0c01425
_journal_year 2020
_chemical_formula_moiety 'C30 H32 N12 O14'
_chemical_formula_sum 'C30 H32 N12 O14'
_chemical_formula_weight 784.67
_space_group_crystal_system triclinic
_space_group_IT_number 2
_space_group_name_Hall '-P 1'
_space_group_name_H-M_alt 'P -1'
_atom_sites_solution_hydrogens geom
_atom_sites_solution_primary iterative
_audit_creation_date 2020-05-27
_audit_creation_method
;
Olex2 1.3-dev
(compiled 2020.05.22 svn.r1d9e7f8d for OlexSys, GUI svn.r6121)
;
_cell_angle_alpha 80.1888(17)
_cell_angle_beta 78.9436(18)
_cell_angle_gamma 82.5255(18)
_cell_formula_units_Z 4
_cell_length_a 13.5250(3)
_cell_length_b 14.4928(3)
_cell_length_c 20.6967(4)
_cell_measurement_reflns_used 22931
_cell_measurement_temperature 100.0(3)
_cell_measurement_theta_max 32.6130
_cell_measurement_theta_min 1.6320
_cell_volume 3903.38(14)
_computing_cell_refinement 'CrysAlisPro 1.171.40.50a (Rigaku OD, 2019)'
_computing_data_collection 'CrysAlisPro 1.171.40.50a (Rigaku OD, 2019)'
_computing_data_reduction 'CrysAlisPro 1.171.40.50a (Rigaku OD, 2019)'
_computing_molecular_graphics 'Olex2 1.3-dev (Dolomanov et al., 2009)'
_computing_publication_material 'Olex2 1.3-dev (Dolomanov et al., 2009)'
_computing_structure_refinement 'SHELXL 2018/3 (Sheldrick, 2015)'
_computing_structure_solution 'olex2.solve 1.3-dev (Bourhis et al., 2015)'
_diffrn_ambient_environment N~2~
_diffrn_ambient_temperature 100.0(3)
_diffrn_detector 'CCD plate'
_diffrn_detector_area_resol_mean 10.0000
_diffrn_detector_type HyPix
_diffrn_measured_fraction_theta_full 0.999
_diffrn_measured_fraction_theta_max 0.865
_diffrn_measurement_details
;
List of Runs (angles in degrees, time in seconds):

  # Type    Start    End  Width  t~exp~   \w     \q     \k     \f   Frames
--------------------------------------------------------------------------
  1  \w    -30.00  54.00   0.50   16.00    --  -14.26  19.00 -94.00  168
  2  \w      7.00  77.00   0.50   16.00    --   14.26  19.00 -94.00  140
  3  \w     -1.00  39.00   0.50   16.00    --   14.26  57.00 -30.00   80
  4  \w     39.00  64.00   0.50   16.00    --   14.26 178.00-120.00   50
  5  \w    -57.00  24.00   0.50   16.00    --   14.26 -19.00  97.00  162
  6  \w    -16.00  17.00   0.50   16.00    --  -14.26 -99.00 150.00   66
  7  \w     -8.00  18.00   0.50   16.00    --  -14.26 -99.00  90.00   52
  8  \w    -16.00  10.00   0.50   16.00    --   14.26 -99.00  90.00   52
  9  \w    -68.00   1.00   0.50   16.00    --  -14.26 -38.00 -90.00  138
 10  \w    -26.00  -1.00   0.50   16.00    --  -14.26 -99.00-150.00   50
 11  \w    -26.00   7.00   0.50   16.00    --  -14.26 -99.00 -90.00   66
 12  \w    -84.00   0.00   0.50   16.00    --  -14.26 -57.00  30.00  168
;
_diffrn_measurement_device 'four-circle diffractometer'
_diffrn_measurement_device_type 'XtaLAB Synergy, Dualflex, HyPix'
_diffrn_measurement_method '\w scans'
_diffrn_orient_matrix_type 'CrysAlisPro convention (1999,Acta A55,543-557)'
_diffrn_orient_matrix_UB_11 -0.0109875000
_diffrn_orient_matrix_UB_12 0.0492465000
_diffrn_orient_matrix_UB_13 -0.0087925000
_diffrn_orient_matrix_UB_21 0.0511634000
_diffrn_orient_matrix_UB_22 0.0064793000
_diffrn_orient_matrix_UB_23 -0.0002407000
_diffrn_orient_matrix_UB_31 0.0120918000
_diffrn_orient_matrix_UB_32 -0.0050003000
_diffrn_orient_matrix_UB_33 -0.0342033000
_diffrn_radiation_monochromator mirror
_diffrn_radiation_probe x-ray
_diffrn_radiation_type 'Mo K\a'
_diffrn_radiation_wavelength 0.71073
_diffrn_reflns_av_R_equivalents 0.0583
_diffrn_reflns_av_unetI/netI 0.0833
_diffrn_reflns_Laue_measured_fraction_full 0.999
_diffrn_reflns_Laue_measured_fraction_max 0.865
_diffrn_reflns_limit_h_max 20
_diffrn_reflns_limit_h_min -21
_diffrn_reflns_limit_k_max 20
_diffrn_reflns_limit_k_min -22
_diffrn_reflns_limit_l_max 31
_diffrn_reflns_limit_l_min -25
_diffrn_reflns_number 81618
_diffrn_reflns_point_group_measured_fraction_full 0.999
_diffrn_reflns_point_group_measured_fraction_max 0.865
_diffrn_reflns_theta_full 25.242
_diffrn_reflns_theta_max 33.828
_diffrn_reflns_theta_min 1.627
_diffrn_source 'micro-focus sealed X-ray tube'
_diffrn_source_type 'PhotonJet (Mo) X-ray Source'
_exptl_absorpt_coefficient_mu 0.108
_exptl_absorpt_correction_T_max 1.000
_exptl_absorpt_correction_T_min 0.524
_exptl_absorpt_correction_type gaussian
_exptl_absorpt_process_details
;
CrysAlisPro 1.171.40.50a (Rigaku Oxford Diffraction, 2019)
Numerical absorption correction based on gaussian integration over
			a multifaceted crystal model
Empirical absorption correction using spherical harmonics,
 implemented in SCALE3 ABSPACK scaling algorithm.
;
_exptl_crystal_colour colourless
_exptl_crystal_colour_primary colourless
_exptl_crystal_density_diffrn 1.335
_exptl_crystal_description block
_exptl_crystal_F_000 1632
_exptl_crystal_size_max 0.335
_exptl_crystal_size_mid 0.165
_exptl_crystal_size_min 0.14
_refine_diff_density_max 0.535
_refine_diff_density_min -0.378
_refine_diff_density_rms 0.065
_refine_ls_extinction_method none
_refine_ls_goodness_of_fit_ref 1.037
_refine_ls_hydrogen_treatment constr
_refine_ls_matrix_type full
_refine_ls_number_parameters 1029
_refine_ls_number_reflns 27178
_refine_ls_number_restraints 0
_refine_ls_restrained_S_all 1.037
_refine_ls_R_factor_all 0.1156
_refine_ls_R_factor_gt 0.0642
_refine_ls_shift/su_max 0.004
_refine_ls_shift/su_mean 0.000
_refine_ls_structure_factor_coef Fsqd
_refine_ls_weighting_details 'w=1/[\s^2^(Fo^2^)+(0.0788P)^2^] where P=(Fo^2^+2Fc^2^)/3'
_refine_ls_weighting_scheme calc
_refine_ls_wR_factor_gt 0.1485
_refine_ls_wR_factor_ref 0.1663
_reflns_Friedel_coverage 0.000
_reflns_number_gt 15629
_reflns_number_total 27178
_reflns_threshold_expression 'I > 2\s(I)'
_cod_data_source_file jo0c01425_si_002.cif
_cod_data_source_block gb2019_rextal
_cod_original_cell_volume 3903.35(14)
_cod_database_code 4038665
_shelx_shelxl_version_number 2018/3
_shelx_space_group_comment
;
The symmetry employed for this shelxl refinement is uniquely defined
by the following loop, which should always be used as a source of
symmetry information in preference to the above space-group names.
They are only intended as comments.
;
_cell_oxdiff_angle_alpha 80.1888(17)
_cell_oxdiff_angle_beta 78.9436(18)
_cell_oxdiff_angle_gamma 82.5255(18)
_cell_oxdiff_length_a 13.5250(3)
_cell_oxdiff_length_b 14.4928(3)
_cell_oxdiff_length_c 20.6967(4)
_cell_oxdiff_measurement_reflns_used 22931
_cell_oxdiff_volume 3903.35(14)
_shelx_estimated_absorpt_t_max 0.985
_shelx_estimated_absorpt_t_min 0.965
_olex2_refinement_description
;
1. Fixed Uiso
 At 1.2 times of:
  All C(H) groups
 At 1.5 times of:
  All C(H,H,H) groups
2.a Aromatic/amide H refined with riding coordinates:
 C11(H11), C26(H26), C41(H41), C56(H56)
2.b Idealised Me refined as rotating group:
 C2(H2A,H2B,H2C), C5(H5A,H5B,H5C), C13(H13A,H13B,H13C), C14(H14A,H14B,H14C),
 C15(H15A,H15B,H15C), C17(H17A,H17B,H17C), C20(H20A,H20B,H20C), C28(H28A,H28B,
 H28C), C29(H29A,H29B,H29C), C30(H30A,H30B,H30C), C32(H32A,H32B,H32C), C35(H35A,
 H35B,H35C), C43(H43A,H43B,H43C), C44(H44A,H44B,H44C), C45(H45A,H45B,H45C),
 C47(H47A,H47B,H47C), C50(H50A,H50B,H50C), C58(H58A,H58B,H58C), C59(H59A,H59B,
 H59C), C60(H60A,H60B,H60C)
;
_smtbx_masks_void_probe_radius 1.2
_smtbx_masks_void_truncation_radius 1.2
_olex2_submission_special_instructions 'No special instructions were received'
_oxdiff_exptl_absorpt_empirical_details
;
Empirical correction (ABSPACK) includes:
- Absorption correction using spherical harmonics
- Frame scaling
;
_oxdiff_exptl_absorpt_empirical_full_max 1.237
_oxdiff_exptl_absorpt_empirical_full_min 0.840

loop_
_space_group_symop_operation_xyz
'x, y, z'
'-x, -y, -z'

loop_
_atom_site_label
_atom_site_type_symbol
_atom_site_fract_x
_atom_site_fract_y
_atom_site_fract_z
_atom_site_U_iso_or_equiv
_atom_site_adp_type
_atom_site_occupancy
_atom_site_site_symmetry_order
_atom_site_calc_flag
_atom_site_refinement_flags_posn
_atom_site_refinement_flags_adp
_atom_site_refinement_flags_occupancy
_atom_site_disorder_assembly
_atom_site_disorder_group
O1 O -0.00127(10) 0.64850(10) 0.81033(6) 0.0320(3) Uani 1 1 d . . . . .
O2 O 0.03011(10) 0.61647(11) 1.02913(6) 0.0366(3) Uani 1 1 d . . . . .
O3 O 0.06182(13) 0.81715(11) 0.97168(8) 0.0502(4) Uani 1 1 d . . . . .
O4 O 0.36027(14) 0.73147(13) 1.04989(7) 0.0567(5) Uani 1 1 d . . . . .
O5 O 0.38488(11) 0.78831(11) 0.89204(6) 0.0402(4) Uani 1 1 d . . . . .
O6 O 0.63067(10) 0.54271(12) 0.81879(6) 0.0418(4) Uani 1 1 d . . . . .
O7 O 0.34301(10) 0.48039(10) 0.99157(6) 0.0360(3) Uani 1 1 d . . . . .
O8 O 0.71133(11) 0.72827(12) 0.84605(6) 0.0444(4) Uani 1 1 d . . . . .
O9 O 0.67364(10) 0.71996(9) 0.63229(6) 0.0301(3) Uani 1 1 d . . . . .
O10 O 0.56085(10) 0.90335(10) 0.67403(6) 0.0337(3) Uani 1 1 d . . . . .
O11 O 0.31201(9) 0.78114(9) 0.60378(6) 0.0267(3) Uani 1 1 d . . . . .
O12 O 0.26364(10) 0.78786(9) 0.76641(6) 0.0277(3) Uani 1 1 d . . . . .
O13 O 0.17157(9) 0.47942(9) 0.85668(6) 0.0257(3) Uani 1 1 d . . . . .
O14 O 0.44644(9) 0.53456(9) 0.67223(6) 0.0259(3) Uani 1 1 d . . . . .
N1 N 0.13183(11) 0.66249(10) 0.86210(6) 0.0228(3) Uani 1 1 d . . . . .
N2 N -0.01479(11) 0.62626(11) 0.92530(7) 0.0257(3) Uani 1 1 d . . . . .
N3 N 0.14610(11) 0.63945(11) 0.93034(6) 0.0239(3) Uani 1 1 d . . . . .
N4 N 0.19710(12) 0.70602(12) 0.94800(7) 0.0298(3) Uani 1 1 d . . . . .
N5 N 0.20316(17) 0.79411(14) 1.02346(9) 0.0485(5) Uani 1 1 d . . . . .
N6 N 0.28188(12) 0.66783(12) 0.98032(7) 0.0314(4) Uani 1 1 d . . . . .
N7 N 0.57031(12) 0.72428(13) 0.79826(7) 0.0346(4) Uani 1 1 d . . . . .
N8 N 0.72285(11) 0.72420(12) 0.73318(7) 0.0302(3) Uani 1 1 d . . . . .
N9 N 0.56071(11) 0.71009(11) 0.73241(7) 0.0282(3) Uani 1 1 d . . . . .
N10 N 0.47971(11) 0.76753(11) 0.71057(7) 0.0242(3) Uani 1 1 d . . . . .
N11 N 0.43360(11) 0.86554(10) 0.62486(6) 0.0222(3) Uani 1 1 d . . . . .
N12 N 0.41782(10) 0.72084(10) 0.68015(6) 0.0199(3) Uani 1 1 d . . . . .
C1 C 0.03410(13) 0.64561(13) 0.85977(8) 0.0247(4) Uani 1 1 d . . . . .
C2 C -0.12232(14) 0.61481(16) 0.94471(10) 0.0352(4) Uani 1 1 d . . . . .
H2A H -0.155694 0.633983 0.905787 0.053 Uiso 1 1 calc R U . . .
H2B H -0.152539 0.654079 0.978999 0.053 Uiso 1 1 calc R U . . .
H2C H -0.131109 0.548672 0.962405 0.053 Uiso 1 1 calc R U . . .
C3 C 0.04835(13) 0.62611(13) 0.96917(8) 0.0258(4) Uani 1 1 d . . . . .
C4 C 0.14350(18) 0.77825(16) 0.98102(10) 0.0400(5) Uani 1 1 d . . . . .
C5 C 0.1792(3) 0.8697(2) 1.06448(15) 0.0831(10) Uani 1 1 d . . . . .
H5A H 0.121032 0.911513 1.051497 0.125 Uiso 1 1 calc R U . . .
H5B H 0.237800 0.905726 1.057918 0.125 Uiso 1 1 calc R U . . .
H5C H 0.162851 0.842488 1.111487 0.125 Uiso 1 1 calc R U . . .
C6 C 0.28959(19) 0.73180(17) 1.02100(9) 0.0436(6) Uani 1 1 d . . . . .
C7 C 0.37038(14) 0.63289(15) 0.93825(8) 0.0311(4) Uani 1 1 d . . . . .
C8 C 0.42564(15) 0.69852(16) 0.89130(8) 0.0341(5) Uani 1 1 d . . . . .
C9 C 0.51233(14) 0.66506(16) 0.85084(8) 0.0347(5) Uani 1 1 d . . . . .
C10 C 0.54331(14) 0.56837(17) 0.85940(9) 0.0361(5) Uani 1 1 d . . . . .
C11 C 0.48906(14) 0.50380(16) 0.90559(9) 0.0351(5) Uani 1 1 d . . . . .
H11 H 0.511539 0.438511 0.910143 0.042 Uiso 1 1 calc R U . . .
C12 C 0.40113(14) 0.53744(15) 0.94486(8) 0.0318(4) Uani 1 1 d . . . . .
C13 C 0.4374(2) 0.8684(2) 0.86033(13) 0.0667(8) Uani 1 1 d . . . . .
H13A H 0.442201 0.874314 0.811974 0.100 Uiso 1 1 calc R U . . .
H13B H 0.505629 0.860116 0.871358 0.100 Uiso 1 1 calc R U . . .
H13C H 0.400293 0.925365 0.875991 0.100 Uiso 1 1 calc R U . . .
C14 C 0.67358(17) 0.44729(19) 0.83195(11) 0.0520(6) Uani 1 1 d . . . . .
H14A H 0.737472 0.437947 0.801096 0.078 Uiso 1 1 calc R U . . .
H14B H 0.626322 0.404878 0.825956 0.078 Uiso 1 1 calc R U . . .
H14C H 0.686327 0.433693 0.877834 0.078 Uiso 1 1 calc R U . . .
C15 C 0.37625(15) 0.38177(15) 0.99897(9) 0.0365(5) Uani 1 1 d . . . . .
H15A H 0.371970 0.357062 0.958475 0.055 Uiso 1 1 calc R U . . .
H15B H 0.332998 0.348792 1.037098 0.055 Uiso 1 1 calc R U . . .
H15C H 0.446508 0.372007 1.006409 0.055 Uiso 1 1 calc R U . . .
C16 C 0.67334(15) 0.72570(15) 0.79798(9) 0.0343(5) Uani 1 1 d . . . . .
C17 C 0.83140(13) 0.72946(13) 0.71184(9) 0.0296(4) Uani 1 1 d . . . . .
H17A H 0.853672 0.703913 0.669935 0.044 Uiso 1 1 calc R U . . .
H17B H 0.867612 0.692748 0.746028 0.044 Uiso 1 1 calc R U . . .
H17C H 0.845884 0.795265 0.705223 0.044 Uiso 1 1 calc R U . . .
C18 C 0.65711(13) 0.71871(13) 0.69163(8) 0.0261(4) Uani 1 1 d . . . . .
C19 C 0.49900(13) 0.85329(12) 0.66897(8) 0.0238(3) Uani 1 1 d . . . . .
C20 C 0.42226(15) 0.94911(13) 0.57545(9) 0.0291(4) Uani 1 1 d . . . . .
H20A H 0.438322 0.931192 0.530761 0.044 Uiso 1 1 calc R U . . .
H20B H 0.468502 0.993956 0.579154 0.044 Uiso 1 1 calc R U . . .
H20C H 0.352348 0.978364 0.583241 0.044 Uiso 1 1 calc R U . . .
C21 C 0.37853(13) 0.78846(12) 0.63306(7) 0.0203(3) Uani 1 1 d . . . . .
C22 C 0.35427(12) 0.65756(12) 0.72457(8) 0.0213(3) Uani 1 1 d . . . . .
C23 C 0.27383(13) 0.69352(12) 0.76983(8) 0.0213(3) Uani 1 1 d . . . . .
C24 C 0.21367(12) 0.63053(12) 0.81371(8) 0.0222(3) Uani 1 1 d . . . . .
C25 C 0.23378(13) 0.53412(12) 0.81087(8) 0.0223(3) Uani 1 1 d . . . . .
C26 C 0.31112(13) 0.49863(13) 0.76443(8) 0.0231(3) Uani 1 1 d . . . . .
H26 H 0.322855 0.433021 0.762440 0.028 Uiso 1 1 calc R U . . .
C27 C 0.37138(12) 0.56200(12) 0.72060(8) 0.0215(3) Uani 1 1 d . . . . .
C28 C 0.16641(19) 0.83816(16) 0.78219(13) 0.0586(8) Uani 1 1 d . . . . .
H28A H 0.166631 0.902272 0.757671 0.088 Uiso 1 1 calc R U . . .
H28B H 0.150694 0.840715 0.830124 0.088 Uiso 1 1 calc R U . . .
H28C H 0.115107 0.806041 0.769615 0.088 Uiso 1 1 calc R U . . .
C29 C 0.19410(15) 0.37923(13) 0.86060(9) 0.0283(4) Uani 1 1 d . . . . .
H29A H 0.190633 0.360493 0.817837 0.042 Uiso 1 1 calc R U . . .
H29B H 0.144723 0.347890 0.895697 0.042 Uiso 1 1 calc R U . . .
H29C H 0.262332 0.360931 0.870939 0.042 Uiso 1 1 calc R U . . .
C30 C 0.44283(14) 0.44478(13) 0.65318(9) 0.0292(4) Uani 1 1 d . . . . .
H30A H 0.490616 0.438721 0.611705 0.044 Uiso 1 1 calc R U . . .
H30B H 0.374168 0.439396 0.646414 0.044 Uiso 1 1 calc R U . . .
H30C H 0.461216 0.394777 0.688373 0.044 Uiso 1 1 calc R U . . .
O15 O 0.36372(9) 0.54124(8) 0.50931(6) 0.0260(3) Uani 1 1 d . . . . .
O16 O 0.44617(9) 0.84380(8) 0.44218(6) 0.0252(3) Uani 1 1 d . . . . .
O17 O 0.42800(9) 0.78661(9) 0.30752(6) 0.0286(3) Uani 1 1 d . . . . .
O18 O 0.20042(10) 1.04836(8) 0.32074(6) 0.0295(3) Uani 1 1 d . . . . .
O19 O 0.10687(9) 0.88069(8) 0.30189(6) 0.0248(3) Uani 1 1 d . . . . .
O20 O -0.19289(9) 0.86238(9) 0.46430(6) 0.0253(3) Uani 1 1 d . . . . .
O21 O 0.12871(9) 0.89951(8) 0.52158(6) 0.0239(3) Uani 1 1 d . . . . .
O22 O -0.22078(10) 0.97943(9) 0.33024(6) 0.0309(3) Uani 1 1 d . . . . .
O23 O -0.22460(10) 0.67288(10) 0.30459(6) 0.0340(3) Uani 1 1 d . . . . .
O24 O -0.04581(10) 0.74611(9) 0.20056(6) 0.0311(3) Uani 1 1 d . . . . .
O25 O 0.10110(10) 0.48081(9) 0.31422(6) 0.0272(3) Uani 1 1 d . . . . .
O26 O 0.21185(9) 0.63947(9) 0.33804(5) 0.0254(3) Uani 1 1 d . . . . .
O27 O 0.16958(9) 0.65419(8) 0.56826(5) 0.0228(2) Uani 1 1 d . . . . .
O28 O -0.10926(9) 0.60136(9) 0.46742(5) 0.0232(2) Uani 1 1 d . . . . .
N13 N 0.29047(10) 0.67143(9) 0.44757(7) 0.0198(3) Uani 1 1 d . . . . .
N14 N 0.42885(10) 0.68646(10) 0.48570(6) 0.0198(3) Uani 1 1 d . . . . .
N15 N 0.30552(11) 0.76938(9) 0.43898(7) 0.0208(3) Uani 1 1 d . . . . .
N16 N 0.28039(10) 0.82120(10) 0.38108(7) 0.0210(3) Uani 1 1 d . . . . .
N17 N 0.32937(11) 0.93016(10) 0.29716(7) 0.0235(3) Uani 1 1 d . . . . .
N18 N 0.21732(10) 0.90693(9) 0.39166(7) 0.0211(3) Uani 1 1 d . . . . .
N19 N -0.10193(11) 0.84933(10) 0.33767(7) 0.0214(3) Uani 1 1 d . . . . .
N20 N -0.25306(11) 0.83126(11) 0.31752(7) 0.0283(3) Uani 1 1 d . . . . .
N21 N -0.11006(11) 0.75077(10) 0.34046(7) 0.0224(3) Uani 1 1 d . . . . .
N22 N -0.02147(11) 0.70448(10) 0.31015(6) 0.0217(3) Uani 1 1 d . . . . .
N23 N 0.03679(11) 0.60307(10) 0.24025(7) 0.0246(3) Uani 1 1 d . . . . .
N24 N 0.00932(11) 0.61608(10) 0.34785(6) 0.0210(3) Uani 1 1 d . . . . .
C31 C 0.36051(12) 0.62311(12) 0.48505(8) 0.0195(3) Uani 1 1 d . . . . .
C32 C 0.51918(13) 0.66206(13) 0.51630(8) 0.0245(3) Uani 1 1 d . . . . .
H32A H 0.557504 0.716980 0.508704 0.037 Uiso 1 1 calc R U . . .
H32B H 0.561500 0.610358 0.496475 0.037 Uiso 1 1 calc R U . . .
H32C H 0.499244 0.642435 0.564268 0.037 Uiso 1 1 calc R U . . .
C33 C 0.40105(12) 0.77445(11) 0.45472(8) 0.0193(3) Uani 1 1 d . . . . .
C34 C 0.35601(13) 0.84085(12) 0.32556(8) 0.0235(3) Uani 1 1 d . . . . .
C35 C 0.37998(15) 0.97502(14) 0.23271(9) 0.0303(4) Uani 1 1 d . . . . .
H35A H 0.371966 0.940250 0.197674 0.045 Uiso 1 1 calc R U . . .
H35B H 0.452178 0.974805 0.233666 0.045 Uiso 1 1 calc R U . . .
H35C H 0.349712 1.040071 0.223611 0.045 Uiso 1 1 calc R U . . .
C36 C 0.24398(13) 0.97186(12) 0.33434(8) 0.0229(3) Uani 1 1 d . . . . .
C37 C 0.11217(12) 0.89468(11) 0.41230(8) 0.0201(3) Uani 1 1 d . . . . .
C38 C 0.05540(13) 0.88292(11) 0.36496(8) 0.0210(3) Uani 1 1 d . . . . .
C39 C -0.04647(13) 0.87086(11) 0.38420(8) 0.0208(3) Uani 1 1 d . . . . .
C40 C -0.09284(13) 0.87280(11) 0.45125(8) 0.0212(3) Uani 1 1 d . . . . .
C41 C -0.03627(13) 0.88318(11) 0.49818(8) 0.0209(3) Uani 1 1 d . . . . .
H41 H -0.067846 0.884479 0.543213 0.025 Uiso 1 1 calc R U . . .
C42 C 0.06704(13) 0.89170(11) 0.47923(8) 0.0210(3) Uani 1 1 d . . . . .
C43 C 0.06516(15) 0.94047(15) 0.24846(9) 0.0334(4) Uani 1 1 d . . . . .
H43A H 0.120349 0.963669 0.213895 0.050 Uiso 1 1 calc R U . . .
H43B H 0.022428 0.993924 0.265720 0.050 Uiso 1 1 calc R U . . .
H43C H 0.024345 0.904473 0.229429 0.050 Uiso 1 1 calc R U . . .
C44 C -0.25072(14) 0.89147(14) 0.52479(8) 0.0282(4) Uani 1 1 d . . . . .
H44A H -0.240687 0.956844 0.526092 0.042 Uiso 1 1 calc R U . . .
H44B H -0.228105 0.850805 0.563230 0.042 Uiso 1 1 calc R U . . .
H44C H -0.322710 0.886542 0.526205 0.042 Uiso 1 1 calc R U . . .
C45 C 0.08897(14) 0.88611(13) 0.59148(8) 0.0278(4) Uani 1 1 d . . . . .
H45A H 0.030704 0.932588 0.600881 0.042 Uiso 1 1 calc R U . . .
H45B H 0.141424 0.894002 0.616274 0.042 Uiso 1 1 calc R U . . .
H45C H 0.067602 0.822574 0.605099 0.042 Uiso 1 1 calc R U . . .
C46 C -0.19553(13) 0.89692(13) 0.32930(8) 0.0250(4) Uani 1 1 d . . . . .
C47 C -0.35583(15) 0.85443(17) 0.30305(11) 0.0421(5) Uani 1 1 d . . . . .
H47A H -0.375775 0.801708 0.286116 0.063 Uiso 1 1 calc R U . . .
H47B H -0.357882 0.910849 0.269460 0.063 Uiso 1 1 calc R U . . .
H47C H -0.402693 0.866243 0.343860 0.063 Uiso 1 1 calc R U . . .
C48 C -0.20130(14) 0.74378(13) 0.31843(8) 0.0264(4) Uani 1 1 d . . . . .
C49 C -0.01413(13) 0.68987(13) 0.24398(8) 0.0247(4) Uani 1 1 d . . . . .
C50 C 0.06309(15) 0.56106(15) 0.17895(9) 0.0340(4) Uani 1 1 d . . . . .
H50A H 0.107370 0.502552 0.186445 0.051 Uiso 1 1 calc R U . . .
H50B H 0.098307 0.605114 0.143408 0.051 Uiso 1 1 calc R U . . .
H50C H 0.001197 0.547365 0.165943 0.051 Uiso 1 1 calc R U . . .
C51 C 0.05499(13) 0.55697(13) 0.30245(8) 0.0232(3) Uani 1 1 d . . . . .
C52 C 0.05071(13) 0.62180(11) 0.40521(7) 0.0198(3) Uani 1 1 d . . . . .
C53 C 0.15251(13) 0.63580(11) 0.39952(8) 0.0199(3) Uani 1 1 d . . . . .
C54 C 0.18924(12) 0.64841(11) 0.45517(8) 0.0194(3) Uani 1 1 d . . . . .
C55 C 0.12529(12) 0.64123(11) 0.51779(8) 0.0190(3) Uani 1 1 d . . . . .
C56 C 0.02524(13) 0.62354(11) 0.52429(8) 0.0199(3) Uani 1 1 d . . . . .
H56 H -0.016814 0.616530 0.566858 0.024 Uiso 1 1 calc R U . . .
C57 C -0.01288(12) 0.61616(11) 0.46752(8) 0.0192(3) Uani 1 1 d . . . . .
C58 C 0.29846(14) 0.56903(14) 0.33322(9) 0.0320(4) Uani 1 1 d . . . . .
H58A H 0.355672 0.596004 0.302539 0.048 Uiso 1 1 calc R U . . .
H58B H 0.281193 0.514878 0.316550 0.048 Uiso 1 1 calc R U . . .
H58C H 0.317052 0.548603 0.377319 0.048 Uiso 1 1 calc R U . . .
C59 C 0.12654(15) 0.61673(14) 0.63468(8) 0.0294(4) Uani 1 1 d . . . . .
H59A H 0.124966 0.548660 0.637960 0.044 Uiso 1 1 calc R U . . .
H59B H 0.057446 0.646637 0.645824 0.044 Uiso 1 1 calc R U . . .
H59C H 0.167715 0.629220 0.665772 0.044 Uiso 1 1 calc R U . . .
C60 C -0.18246(13) 0.61198(13) 0.52637(8) 0.0262(4) Uani 1 1 d . . . . .
H60A H -0.248213 0.596716 0.520196 0.039 Uiso 1 1 calc R U . . .
H60B H -0.188580 0.677116 0.534927 0.039 Uiso 1 1 calc R U . . .
H60C H -0.160660 0.569380 0.564287 0.039 Uiso 1 1 calc R U . . .

loop_
_atom_site_aniso_label
_atom_site_aniso_U_11
_atom_site_aniso_U_22
_atom_site_aniso_U_33
_atom_site_aniso_U_23
_atom_site_aniso_U_13
_atom_site_aniso_U_12
O1 0.0214(7) 0.0479(8) 0.0258(6) -0.0014(5) -0.0070(5) -0.0016(6)
O2 0.0260(7) 0.0589(9) 0.0214(6) -0.0002(6) -0.0001(5) -0.0053(7)
O3 0.0474(10) 0.0462(10) 0.0560(10) -0.0170(7) -0.0062(8) 0.0068(8)
O4 0.0641(11) 0.0793(13) 0.0367(8) 0.0010(7) -0.0247(8) -0.0331(10)
O5 0.0389(8) 0.0516(10) 0.0320(7) 0.0045(6) -0.0091(6) -0.0210(7)
O6 0.0185(7) 0.0742(11) 0.0260(7) 0.0106(6) -0.0012(5) -0.0082(7)
O7 0.0184(7) 0.0561(9) 0.0282(6) 0.0107(6) -0.0021(5) -0.0102(6)
O8 0.0309(8) 0.0753(11) 0.0290(7) 0.0086(6) -0.0126(6) -0.0238(8)
O9 0.0248(7) 0.0383(8) 0.0250(6) 0.0013(5) -0.0019(5) -0.0067(6)
O10 0.0323(7) 0.0388(8) 0.0342(7) -0.0042(5) -0.0076(6) -0.0183(6)
O11 0.0232(6) 0.0337(7) 0.0253(6) -0.0021(5) -0.0086(5) -0.0071(5)
O12 0.0280(7) 0.0269(7) 0.0263(6) -0.0035(5) -0.0015(5) -0.0008(5)
O13 0.0207(6) 0.0305(7) 0.0235(6) 0.0005(5) 0.0017(5) -0.0081(5)
O14 0.0192(6) 0.0307(7) 0.0261(6) -0.0055(5) 0.0043(5) -0.0066(5)
N1 0.0161(7) 0.0340(8) 0.0163(6) -0.0007(5) -0.0015(5) -0.0011(6)
N2 0.0164(7) 0.0352(9) 0.0224(7) 0.0006(6) -0.0002(6) -0.0031(6)
N3 0.0176(7) 0.0344(8) 0.0187(6) 0.0003(6) -0.0016(5) -0.0068(6)
N4 0.0219(8) 0.0417(9) 0.0265(7) -0.0036(6) -0.0046(6) -0.0075(7)
N5 0.0581(13) 0.0541(12) 0.0393(10) -0.0173(8) -0.0094(9) -0.0129(11)
N6 0.0240(8) 0.0508(10) 0.0205(7) -0.0001(6) -0.0058(6) -0.0118(7)
N7 0.0248(8) 0.0630(12) 0.0173(7) 0.0059(7) -0.0078(6) -0.0190(8)
N8 0.0184(7) 0.0408(9) 0.0293(8) 0.0094(6) -0.0065(6) -0.0113(7)
N9 0.0199(7) 0.0456(10) 0.0189(7) 0.0043(6) -0.0071(6) -0.0095(7)
N10 0.0200(7) 0.0324(8) 0.0225(7) -0.0004(6) -0.0077(6) -0.0094(6)
N11 0.0213(7) 0.0232(7) 0.0224(7) -0.0021(5) -0.0041(6) -0.0050(6)
N12 0.0171(7) 0.0259(7) 0.0176(6) -0.0001(5) -0.0045(5) -0.0072(6)
C1 0.0164(8) 0.0312(10) 0.0239(8) -0.0017(7) -0.0008(6) 0.0002(7)
C2 0.0146(9) 0.0529(13) 0.0346(10) 0.0004(9) -0.0001(7) -0.0051(8)
C3 0.0179(8) 0.0321(10) 0.0240(8) 0.0001(7) -0.0003(7) -0.0011(7)
C4 0.0434(13) 0.0416(12) 0.0356(10) -0.0111(9) -0.0011(9) -0.0085(10)
C5 0.110(3) 0.081(2) 0.074(2) -0.0478(17) -0.0268(19) -0.005(2)
C6 0.0497(14) 0.0599(15) 0.0251(9) -0.0018(9) -0.0074(9) -0.0240(12)
C7 0.0193(9) 0.0560(13) 0.0174(8) 0.0037(7) -0.0047(7) -0.0114(9)
C8 0.0269(10) 0.0563(14) 0.0210(8) 0.0039(8) -0.0105(7) -0.0145(9)
C9 0.0239(10) 0.0610(14) 0.0197(8) 0.0096(8) -0.0086(7) -0.0190(9)
C10 0.0192(9) 0.0662(15) 0.0215(8) 0.0058(8) -0.0052(7) -0.0132(9)
C11 0.0193(9) 0.0575(13) 0.0250(9) 0.0087(8) -0.0055(7) -0.0078(9)
C12 0.0202(9) 0.0551(13) 0.0185(8) 0.0087(7) -0.0066(7) -0.0124(9)
C13 0.075(2) 0.0650(18) 0.0591(16) -0.0170(13) 0.0187(14) -0.0386(16)
C14 0.0286(12) 0.0833(19) 0.0333(11) 0.0103(11) -0.0004(9) 0.0019(12)
C15 0.0237(10) 0.0540(13) 0.0292(9) 0.0088(8) -0.0060(8) -0.0116(9)
C16 0.0234(9) 0.0522(13) 0.0261(9) 0.0106(8) -0.0075(7) -0.0168(9)
C17 0.0167(8) 0.0287(10) 0.0405(10) 0.0039(7) -0.0048(7) -0.0034(7)
C18 0.0197(9) 0.0303(10) 0.0259(9) 0.0065(7) -0.0046(7) -0.0073(7)
C19 0.0219(9) 0.0283(9) 0.0226(8) -0.0056(6) -0.0020(7) -0.0075(7)
C20 0.0323(10) 0.0243(9) 0.0294(9) 0.0014(7) -0.0059(8) -0.0038(8)
C21 0.0174(8) 0.0256(9) 0.0173(7) -0.0042(6) 0.0008(6) -0.0043(7)
C22 0.0166(8) 0.0282(9) 0.0188(7) 0.0005(6) -0.0026(6) -0.0078(7)
C23 0.0175(8) 0.0263(9) 0.0202(7) -0.0006(6) -0.0058(6) -0.0030(7)
C24 0.0152(8) 0.0315(9) 0.0189(7) -0.0035(6) -0.0010(6) -0.0015(7)
C25 0.0160(8) 0.0325(10) 0.0177(7) 0.0019(6) -0.0023(6) -0.0082(7)
C26 0.0190(8) 0.0267(9) 0.0227(8) -0.0011(6) -0.0018(6) -0.0055(7)
C27 0.0145(8) 0.0304(9) 0.0189(7) -0.0016(6) -0.0021(6) -0.0033(7)
C28 0.0472(15) 0.0342(12) 0.0671(15) 0.0167(11) 0.0226(12) 0.0158(11)
C29 0.0278(10) 0.0312(10) 0.0258(8) -0.0005(7) -0.0019(7) -0.0115(8)
C30 0.0235(9) 0.0308(10) 0.0311(9) -0.0075(7) 0.0038(7) -0.0040(8)
O15 0.0231(6) 0.0215(6) 0.0329(6) -0.0010(5) -0.0060(5) -0.0025(5)
O16 0.0199(6) 0.0248(6) 0.0321(6) -0.0023(5) -0.0060(5) -0.0074(5)
O17 0.0161(6) 0.0302(7) 0.0381(7) -0.0046(5) -0.0020(5) -0.0014(5)
O18 0.0289(7) 0.0188(6) 0.0407(7) -0.0001(5) -0.0093(6) -0.0031(5)
O19 0.0200(6) 0.0282(7) 0.0260(6) -0.0060(5) -0.0008(5) -0.0040(5)
O20 0.0147(6) 0.0312(7) 0.0308(6) -0.0055(5) -0.0025(5) -0.0069(5)
O21 0.0189(6) 0.0276(6) 0.0266(6) -0.0034(5) -0.0076(5) -0.0031(5)
O22 0.0233(7) 0.0286(7) 0.0388(7) 0.0017(5) -0.0077(6) -0.0004(5)
O23 0.0298(7) 0.0391(8) 0.0379(7) -0.0093(6) -0.0069(6) -0.0154(6)
O24 0.0348(8) 0.0356(7) 0.0247(6) 0.0014(5) -0.0105(5) -0.0103(6)
O25 0.0277(7) 0.0239(7) 0.0317(6) -0.0075(5) -0.0061(5) -0.0036(5)
O26 0.0210(6) 0.0305(7) 0.0233(6) -0.0038(5) 0.0013(5) -0.0052(5)
O27 0.0197(6) 0.0291(6) 0.0215(5) -0.0045(4) -0.0048(5) -0.0065(5)
O28 0.0139(6) 0.0318(7) 0.0257(6) -0.0056(5) -0.0041(5) -0.0057(5)
N13 0.0150(7) 0.0176(7) 0.0271(7) -0.0021(5) -0.0042(5) -0.0038(5)
N14 0.0138(7) 0.0217(7) 0.0245(7) -0.0032(5) -0.0045(5) -0.0026(5)
N15 0.0173(7) 0.0176(7) 0.0279(7) 0.0006(5) -0.0069(5) -0.0043(5)
N16 0.0146(7) 0.0196(7) 0.0279(7) -0.0001(5) -0.0047(5) -0.0009(5)
N17 0.0192(7) 0.0226(7) 0.0286(7) 0.0008(5) -0.0046(6) -0.0066(6)
N18 0.0141(7) 0.0170(7) 0.0313(7) -0.0014(5) -0.0043(6) -0.0006(5)
N19 0.0180(7) 0.0205(7) 0.0273(7) -0.0023(5) -0.0075(6) -0.0045(6)
N20 0.0179(7) 0.0353(9) 0.0334(8) -0.0029(6) -0.0086(6) -0.0054(6)
N21 0.0181(7) 0.0222(7) 0.0285(7) -0.0040(5) -0.0062(6) -0.0047(6)
N22 0.0208(7) 0.0232(7) 0.0219(7) -0.0027(5) -0.0055(6) -0.0029(6)
N23 0.0253(8) 0.0284(8) 0.0217(7) -0.0062(6) -0.0032(6) -0.0067(6)
N24 0.0229(7) 0.0199(7) 0.0214(6) -0.0021(5) -0.0069(6) -0.0039(6)
C31 0.0140(8) 0.0224(8) 0.0212(7) -0.0047(6) 0.0001(6) -0.0008(6)
C32 0.0192(8) 0.0265(9) 0.0288(8) -0.0026(7) -0.0091(7) -0.0005(7)
C33 0.0142(7) 0.0216(8) 0.0221(7) -0.0037(6) -0.0023(6) -0.0021(6)
C34 0.0167(8) 0.0256(9) 0.0300(8) -0.0028(7) -0.0064(7) -0.0068(7)
C35 0.0318(10) 0.0318(10) 0.0264(9) 0.0018(7) -0.0039(7) -0.0098(8)
C36 0.0210(9) 0.0212(9) 0.0287(8) -0.0025(6) -0.0068(7) -0.0078(7)
C37 0.0148(8) 0.0163(8) 0.0297(8) -0.0033(6) -0.0046(6) -0.0026(6)
C38 0.0188(8) 0.0170(8) 0.0269(8) -0.0024(6) -0.0031(6) -0.0032(6)
C39 0.0180(8) 0.0201(8) 0.0257(8) -0.0026(6) -0.0066(6) -0.0040(6)
C40 0.0162(8) 0.0183(8) 0.0288(8) -0.0016(6) -0.0039(6) -0.0029(6)
C41 0.0196(8) 0.0187(8) 0.0242(8) -0.0018(6) -0.0052(6) -0.0014(6)
C42 0.0207(8) 0.0155(8) 0.0278(8) -0.0021(6) -0.0081(7) -0.0015(6)
C43 0.0315(11) 0.0434(12) 0.0248(9) 0.0011(8) -0.0052(8) -0.0100(9)
C44 0.0213(9) 0.0340(10) 0.0273(9) -0.0025(7) 0.0012(7) -0.0057(8)
C45 0.0272(10) 0.0279(9) 0.0290(9) -0.0035(7) -0.0087(7) -0.0006(8)
C46 0.0181(8) 0.0289(10) 0.0268(8) 0.0004(7) -0.0042(7) -0.0036(7)
C47 0.0190(10) 0.0588(14) 0.0521(12) -0.0087(10) -0.0141(9) -0.0044(9)
C48 0.0211(9) 0.0349(10) 0.0244(8) -0.0021(7) -0.0047(7) -0.0093(8)
C49 0.0233(9) 0.0300(9) 0.0230(8) -0.0033(7) -0.0039(7) -0.0119(7)
C50 0.0307(10) 0.0499(12) 0.0239(8) -0.0153(8) -0.0019(7) -0.0052(9)
C51 0.0205(8) 0.0273(9) 0.0241(8) -0.0058(6) -0.0034(7) -0.0089(7)
C52 0.0211(8) 0.0181(8) 0.0216(7) -0.0035(6) -0.0053(6) -0.0037(6)
C53 0.0197(8) 0.0177(8) 0.0212(7) -0.0015(6) -0.0010(6) -0.0037(6)
C54 0.0145(8) 0.0190(8) 0.0253(8) -0.0023(6) -0.0040(6) -0.0042(6)
C55 0.0189(8) 0.0166(8) 0.0228(7) -0.0034(6) -0.0059(6) -0.0024(6)
C56 0.0185(8) 0.0202(8) 0.0214(7) -0.0027(6) -0.0040(6) -0.0035(6)
C57 0.0150(8) 0.0175(8) 0.0258(8) -0.0021(6) -0.0052(6) -0.0033(6)
C58 0.0221(9) 0.0393(11) 0.0341(10) -0.0132(8) 0.0033(8) -0.0033(8)
C59 0.0281(10) 0.0372(11) 0.0242(8) -0.0010(7) -0.0079(7) -0.0085(8)
C60 0.0170(8) 0.0334(10) 0.0268(8) -0.0020(7) -0.0001(7) -0.0061(7)

loop_
_atom_type_symbol
_atom_type_description
_atom_type_scat_dispersion_real
_atom_type_scat_dispersion_imag
_atom_type_scat_source
C C 0.0033 0.0016 'International Tables Vol C Tables 4.2.6.8 and 6.1.1.4'
H H 0.0000 0.0000 'International Tables Vol C Tables 4.2.6.8 and 6.1.1.4'
N N 0.0061 0.0033 'International Tables Vol C Tables 4.2.6.8 and 6.1.1.4'
O O 0.0106 0.0060 'International Tables Vol C Tables 4.2.6.8 and 6.1.1.4'

loop_
_exptl_crystal_face_index_h
_exptl_crystal_face_index_k
_exptl_crystal_face_index_l
_exptl_crystal_face_perp_dist
-14 -1 -23 0.1178
-4 0 -29 0.0789
0 -10 22 0.0741
3 4 -26 0.0715
-10 -15 9 0.1096
11 7 -18 0.0996
15 0 -14 0.1146
-18 -5 -16 0.1429
-1 5 28 0.0685
0 -4 -29 0.0764
-9 8 -22 0.0899
-12 14 -6 0.1352
11 -12 13 0.1002
-6 14 -15 0.0778
6 -13 17 0.0766
1 -19 3 0.0685
0 -2 -29 0.0732
-1 18 -8 0.0657
5 16 -13 0.0835
-5 -18 7 0.0878
0 5 28 0.0685
11 10 25 0.0812
6 17 21 0.0498

loop_
_geom_angle_atom_site_label_1
_geom_angle_atom_site_label_2
_geom_angle_atom_site_label_3
_geom_angle
_geom_angle_site_symmetry_1
_geom_angle_site_symmetry_3
_geom_angle_publ_flag
C8 O5 C13 123.77(19) . . ?
C10 O6 C14 116.85(16) . . ?
C12 O7 C15 116.83(15) . . ?
C23 O12 C28 120.82(16) . . ?
C25 O13 C29 117.33(13) . . ?
C27 O14 C30 116.83(13) . . ?
C1 N1 N3 107.68(12) . . ?
C1 N1 C24 119.25(14) . . ?
C24 N1 N3 115.88(13) . . ?
C1 N2 C2 124.08(15) . . ?
C3 N2 C1 111.73(14) . . ?
C3 N2 C2 124.03(14) . . ?
N4 N3 N1 111.51(12) . . ?
N4 N3 C3 115.52(14) . . ?
C3 N3 N1 106.30(13) . . ?
N3 N4 N6 114.83(15) . . ?
N3 N4 C4 120.38(16) . . ?
C4 N4 N6 108.39(15) . . ?
C4 N5 C5 123.9(2) . . ?
C4 N5 C6 111.26(18) . . ?
C6 N5 C5 124.8(2) . . ?
C6 N6 N4 105.33(17) . . ?
C6 N6 C7 119.63(17) . . ?
C7 N6 N4 115.81(13) . . ?
C9 N7 N9 113.57(14) . . ?
C16 N7 N9 106.83(14) . . ?
C16 N7 C9 119.19(14) . . ?
C16 N8 C17 123.99(15) . . ?
C18 N8 C16 111.57(15) . . ?
C18 N8 C17 124.43(15) . . ?
N10 N9 N7 111.14(14) . . ?
N10 N9 C18 116.73(13) . . ?
C18 N9 N7 106.99(13) . . ?
N9 N10 N12 114.14(14) . . ?
N9 N10 C19 118.40(14) . . ?
C19 N10 N12 107.39(12) . . ?
C19 N11 C20 124.34(15) . . ?
C19 N11 C21 111.56(13) . . ?
C21 N11 C20 124.09(14) . . ?
C21 N12 N10 106.44(13) . . ?
C21 N12 C22 120.65(13) . . ?
C22 N12 N10 115.66(12) . . ?
O1 C1 N1 126.24(15) . . ?
O1 C1 N2 127.02(16) . . ?
N1 C1 N2 106.74(14) . . ?
N2 C2 H2A 109.5 . . ?
N2 C2 H2B 109.5 . . ?
N2 C2 H2C 109.5 . . ?
H2A C2 H2B 109.5 . . ?
H2A C2 H2C 109.5 . . ?
H2B C2 H2C 109.5 . . ?
O2 C3 N2 129.33(17) . . ?
O2 C3 N3 124.24(16) . . ?
N2 C3 N3 106.42(14) . . ?
O3 C4 N4 125.1(2) . . ?
O3 C4 N5 129.3(2) . . ?
N5 C4 N4 105.6(2) . . ?
N5 C5 H5A 109.5 . . ?
N5 C5 H5B 109.5 . . ?
N5 C5 H5C 109.5 . . ?
H5A C5 H5B 109.5 . . ?
H5A C5 H5C 109.5 . . ?
H5B C5 H5C 109.5 . . ?
O4 C6 N5 126.9(2) . . ?
O4 C6 N6 125.4(2) . . ?
N5 C6 N6 107.72(18) . . ?
C8 C7 N6 118.16(19) . . ?
C12 C7 N6 120.13(16) . . ?
C12 C7 C8 121.70(18) . . ?
O5 C8 C7 113.55(18) . . ?
O5 C8 C9 128.06(18) . . ?
C9 C8 C7 118.4(2) . . ?
C8 C9 N7 123.2(2) . . ?
C8 C9 C10 118.93(17) . . ?
C10 C9 N7 117.78(18) . . ?
O6 C10 C9 114.61(17) . . ?
O6 C10 C11 122.7(2) . . ?
C11 C10 C9 122.68(19) . . ?
C10 C11 H11 120.9 . . ?
C12 C11 C10 118.1(2) . . ?
C12 C11 H11 120.9 . . ?
O7 C12 C7 117.11(17) . . ?
O7 C12 C11 122.73(19) . . ?
C7 C12 C11 120.15(17) . . ?
O5 C13 H13A 109.5 . . ?
O5 C13 H13B 109.5 . . ?
O5 C13 H13C 109.5 . . ?
H13A C13 H13B 109.5 . . ?
H13A C13 H13C 109.5 . . ?
H13B C13 H13C 109.5 . . ?
O6 C14 H14A 109.5 . . ?
O6 C14 H14B 109.5 . . ?
O6 C14 H14C 109.5 . . ?
H14A C14 H14B 109.5 . . ?
H14A C14 H14C 109.5 . . ?
H14B C14 H14C 109.5 . . ?
O7 C15 H15A 109.5 . . ?
O7 C15 H15B 109.5 . . ?
O7 C15 H15C 109.5 . . ?
H15A C15 H15B 109.5 . . ?
H15A C15 H15C 109.5 . . ?
H15B C15 H15C 109.5 . . ?
O8 C16 N7 125.75(17) . . ?
O8 C16 N8 126.91(18) . . ?
N8 C16 N7 107.34(15) . . ?
N8 C17 H17A 109.5 . . ?
N8 C17 H17B 109.5 . . ?
N8 C17 H17C 109.5 . . ?
H17A C17 H17B 109.5 . . ?
H17A C17 H17C 109.5 . . ?
H17B C17 H17C 109.5 . . ?
O9 C18 N8 129.11(17) . . ?
O9 C18 N9 124.44(16) . . ?
N8 C18 N9 106.45(14) . . ?
O10 C19 N10 124.89(16) . . ?
O10 C19 N11 129.43(16) . . ?
N11 C19 N10 105.68(14) . . ?
N11 C20 H20A 109.5 . . ?
N11 C20 H20B 109.5 . . ?
N11 C20 H20C 109.5 . . ?
H20A C20 H20B 109.5 . . ?
H20A C20 H20C 109.5 . . ?
H20B C20 H20C 109.5 . . ?
O11 C21 N11 126.59(15) . . ?
O11 C21 N12 126.95(15) . . ?
N12 C21 N11 106.43(13) . . ?
C23 C22 N12 119.31(15) . . ?
C27 C22 N12 119.40(14) . . ?
C27 C22 C23 121.26(15) . . ?
O12 C23 C22 114.94(14) . . ?
O12 C23 C24 126.52(15) . . ?
C24 C23 C22 118.54(15) . . ?
C23 C24 N1 121.32(15) . . ?
C23 C24 C25 119.69(15) . . ?
C25 C24 N1 118.99(14) . . ?
O13 C25 C24 114.55(14) . . ?
O13 C25 C26 123.59(16) . . ?
C26 C25 C24 121.86(15) . . ?
C25 C26 H26 120.9 . . ?
C25 C26 C27 118.26(16) . . ?
C27 C26 H26 120.9 . . ?
O14 C27 C22 117.06(14) . . ?
O14 C27 C26 122.62(16) . . ?
C22 C27 C26 120.30(15) . . ?
O12 C28 H28A 109.5 . . ?
O12 C28 H28B 109.5 . . ?
O12 C28 H28C 109.5 . . ?
H28A C28 H28B 109.5 . . ?
H28A C28 H28C 109.5 . . ?
H28B C28 H28C 109.5 . . ?
O13 C29 H29A 109.5 . . ?
O13 C29 H29B 109.5 . . ?
O13 C29 H29C 109.5 . . ?
H29A C29 H29B 109.5 . . ?
H29A C29 H29C 109.5 . . ?
H29B C29 H29C 109.5 . . ?
O14 C30 H30A 109.5 . . ?
O14 C30 H30B 109.5 . . ?
O14 C30 H30C 109.5 . . ?
H30A C30 H30B 109.5 . . ?
H30A C30 H30C 109.5 . . ?
H30B C30 H30C 109.5 . . ?
C38 O19 C43 117.68(13) . . ?
C40 O20 C44 117.39(13) . . ?
C42 O21 C45 118.08(13) . . ?
C53 O26 C58 114.90(13) . . ?
C55 O27 C59 118.39(13) . . ?
C57 O28 C60 117.99(12) . . ?
C31 N13 N15 106.85(12) . . ?
C31 N13 C54 123.78(13) . . ?
C54 N13 N15 117.38(13) . . ?
C31 N14 C32 123.93(14) . . ?
C33 N14 C31 112.00(13) . . ?
C33 N14 C32 124.06(14) . . ?
N16 N15 N13 114.45(12) . . ?
N16 N15 C33 119.13(13) . . ?
C33 N15 N13 107.14(12) . . ?
N15 N16 N18 113.15(12) . . ?
N15 N16 C34 120.02(13) . . ?
C34 N16 N18 108.49(13) . . ?
C34 N17 C35 124.21(15) . . ?
C34 N17 C36 112.06(14) . . ?
C36 N17 C35 123.59(15) . . ?
C36 N18 N16 105.81(13) . . ?
C36 N18 C37 117.05(14) . . ?
C37 N18 N16 113.84(12) . . ?
C39 N19 N21 114.84(13) . . ?
C46 N19 N21 107.27(13) . . ?
C46 N19 C39 121.76(14) . . ?
C46 N20 C47 123.52(17) . . ?
C48 N20 C46 112.16(15) . . ?
C48 N20 C47 124.27(16) . . ?
N22 N21 N19 112.08(13) . . ?
N22 N21 C48 118.13(13) . . ?
C48 N21 N19 106.87(13) . . ?
N21 N22 N24 113.95(12) . . ?
N21 N22 C49 118.54(14) . . ?
C49 N22 N24 107.52(13) . . ?
C49 N23 C50 123.67(15) . . ?
C49 N23 C51 111.94(13) . . ?
C51 N23 C50 124.27(16) . . ?
C51 N24 N22 106.97(12) . . ?
C51 N24 C52 121.98(14) . . ?
C52 N24 N22 115.89(12) . . ?
O15 C31 N13 126.51(15) . . ?
O15 C31 N14 127.33(15) . . ?
N13 C31 N14 106.07(13) . . ?
N14 C32 H32A 109.5 . . ?
N14 C32 H32B 109.5 . . ?
N14 C32 H32C 109.5 . . ?
H32A C32 H32B 109.5 . . ?
H32A C32 H32C 109.5 . . ?
H32B C32 H32C 109.5 . . ?
O16 C33 N14 129.40(15) . . ?
O16 C33 N15 125.20(15) . . ?
N14 C33 N15 105.40(13) . . ?
O17 C34 N16 125.32(16) . . ?
O17 C34 N17 128.94(16) . . ?
N17 C34 N16 105.73(15) . . ?
N17 C35 H35A 109.5 . . ?
N17 C35 H35B 109.5 . . ?
N17 C35 H35C 109.5 . . ?
H35A C35 H35B 109.5 . . ?
H35A C35 H35C 109.5 . . ?
H35B C35 H35C 109.5 . . ?
O18 C36 N17 127.40(16) . . ?
O18 C36 N18 126.00(16) . . ?
N17 C36 N18 106.61(14) . . ?
C38 C37 N18 119.15(14) . . ?
C42 C37 N18 120.58(14) . . ?
C42 C37 C38 120.24(15) . . ?
O19 C38 C37 116.27(14) . . ?
O19 C38 C39 123.86(15) . . ?
C39 C38 C37 119.83(15) . . ?
C38 C39 N19 119.89(15) . . ?
C38 C39 C40 119.65(15) . . ?
C40 C39 N19 120.28(14) . . ?
O20 C40 C39 114.77(14) . . ?
O20 C40 C41 124.81(15) . . ?
C41 C40 C39 120.42(15) . . ?
C40 C41 H41 120.1 . . ?
C40 C41 C42 119.84(15) . . ?
C42 C41 H41 120.1 . . ?
O21 C42 C37 115.99(15) . . ?
O21 C42 C41 124.12(15) . . ?
C41 C42 C37 119.88(15) . . ?
O19 C43 H43A 109.5 . . ?
O19 C43 H43B 109.5 . . ?
O19 C43 H43C 109.5 . . ?
H43A C43 H43B 109.5 . . ?
H43A C43 H43C 109.5 . . ?
H43B C43 H43C 109.5 . . ?
O20 C44 H44A 109.5 . . ?
O20 C44 H44B 109.5 . . ?
O20 C44 H44C 109.5 . . ?
H44A C44 H44B 109.5 . . ?
H44A C44 H44C 109.5 . . ?
H44B C44 H44C 109.5 . . ?
O21 C45 H45A 109.5 . . ?
O21 C45 H45B 109.5 . . ?
O21 C45 H45C 109.5 . . ?
H45A C45 H45B 109.5 . . ?
H45A C45 H45C 109.5 . . ?
H45B C45 H45C 109.5 . . ?
O22 C46 N19 126.82(16) . . ?
O22 C46 N20 126.74(17) . . ?
N20 C46 N19 106.41(15) . . ?
N20 C47 H47A 109.5 . . ?
N20 C47 H47B 109.5 . . ?
N20 C47 H47C 109.5 . . ?
H47A C47 H47B 109.5 . . ?
H47A C47 H47C 109.5 . . ?
H47B C47 H47C 109.5 . . ?
O23 C48 N20 129.77(17) . . ?
O23 C48 N21 124.70(17) . . ?
N20 C48 N21 105.53(15) . . ?
O24 C49 N22 125.07(17) . . ?
O24 C49 N23 129.13(16) . . ?
N23 C49 N22 105.78(14) . . ?
N23 C50 H50A 109.5 . . ?
N23 C50 H50B 109.5 . . ?
N23 C50 H50C 109.5 . . ?
H50A C50 H50B 109.5 . . ?
H50A C50 H50C 109.5 . . ?
H50B C50 H50C 109.5 . . ?
O25 C51 N23 126.89(15) . . ?
O25 C51 N24 126.89(15) . . ?
N24 C51 N23 106.22(15) . . ?
C53 C52 N24 120.74(14) . . ?
C53 C52 C57 120.13(14) . . ?
C57 C52 N24 119.10(14) . . ?
O26 C53 C52 118.06(14) . . ?
O26 C53 C54 122.19(15) . . ?
C54 C53 C52 119.71(14) . . ?
C53 C54 N13 119.16(14) . . ?
C53 C54 C55 119.75(15) . . ?
C55 C54 N13 121.06(14) . . ?
O27 C55 C54 114.40(14) . . ?
O27 C55 C56 124.81(14) . . ?
C56 C55 C54 120.79(14) . . ?
C55 C56 H56 120.4 . . ?
C55 C56 C57 119.19(14) . . ?
C57 C56 H56 120.4 . . ?
O28 C57 C52 115.17(13) . . ?
O28 C57 C56 124.54(14) . . ?
C56 C57 C52 120.27(15) . . ?
O26 C58 H58A 109.5 . . ?
O26 C58 H58B 109.5 . . ?
O26 C58 H58C 109.5 . . ?
H58A C58 H58B 109.5 . . ?
H58A C58 H58C 109.5 . . ?
H58B C58 H58C 109.5 . . ?
O27 C59 H59A 109.5 . . ?
O27 C59 H59B 109.5 . . ?
O27 C59 H59C 109.5 . . ?
H59A C59 H59B 109.5 . . ?
H59A C59 H59C 109.5 . . ?
H59B C59 H59C 109.5 . . ?
O28 C60 H60A 109.5 . . ?
O28 C60 H60B 109.5 . . ?
O28 C60 H60C 109.5 . . ?
H60A C60 H60B 109.5 . . ?
H60A C60 H60C 109.5 . . ?
H60B C60 H60C 109.5 . . ?

loop_
_geom_bond_atom_site_label_1
_geom_bond_atom_site_label_2
_geom_bond_distance
_geom_bond_site_symmetry_2
_geom_bond_publ_flag
O1 C1 1.202(2) . ?
O2 C3 1.205(2) . ?
O3 C4 1.208(3) . ?
O4 C6 1.220(3) . ?
O5 C8 1.347(3) . ?
O5 C13 1.435(3) . ?
O6 C10 1.361(2) . ?
O6 C14 1.431(3) . ?
O7 C12 1.357(2) . ?
O7 C15 1.433(3) . ?
O8 C16 1.212(2) . ?
O9 C18 1.203(2) . ?
O10 C19 1.206(2) . ?
O11 C21 1.202(2) . ?
O12 C23 1.347(2) . ?
O12 C28 1.426(3) . ?
O13 C25 1.3590(19) . ?
O13 C29 1.436(2) . ?
O14 C27 1.353(2) . ?
O14 C30 1.432(2) . ?
N1 N3 1.4391(18) . ?
N1 C1 1.386(2) . ?
N1 C24 1.429(2) . ?
N2 C1 1.389(2) . ?
N2 C2 1.456(2) . ?
N2 C3 1.360(2) . ?
N3 N4 1.389(2) . ?
N3 C3 1.427(2) . ?
N4 N6 1.439(2) . ?
N4 C4 1.394(3) . ?
N5 C4 1.365(3) . ?
N5 C5 1.465(3) . ?
N5 C6 1.379(3) . ?
N6 C6 1.380(3) . ?
N6 C7 1.428(3) . ?
N7 N9 1.445(2) . ?
N7 C9 1.437(2) . ?
N7 C16 1.395(2) . ?
N8 C16 1.382(2) . ?
N8 C17 1.458(2) . ?
N8 C18 1.368(2) . ?
N9 N10 1.386(2) . ?
N9 C18 1.419(2) . ?
N10 N12 1.4317(19) . ?
N10 C19 1.410(2) . ?
N11 C19 1.364(2) . ?
N11 C20 1.458(2) . ?
N11 C21 1.391(2) . ?
N12 C21 1.389(2) . ?
N12 C22 1.428(2) . ?
C2 H2A 0.9800 . ?
C2 H2B 0.9800 . ?
C2 H2C 0.9800 . ?
C5 H5A 0.9800 . ?
C5 H5B 0.9800 . ?
C5 H5C 0.9800 . ?
C7 C8 1.414(3) . ?
C7 C12 1.383(3) . ?
C8 C9 1.387(3) . ?
C9 C10 1.401(3) . ?
C10 C11 1.390(3) . ?
C11 H11 0.9500 . ?
C11 C12 1.388(3) . ?
C13 H13A 0.9800 . ?
C13 H13B 0.9800 . ?
C13 H13C 0.9800 . ?
C14 H14A 0.9800 . ?
C14 H14B 0.9800 . ?
C14 H14C 0.9800 . ?
C15 H15A 0.9800 . ?
C15 H15B 0.9800 . ?
C15 H15C 0.9800 . ?
C17 H17A 0.9800 . ?
C17 H17B 0.9800 . ?
C17 H17C 0.9800 . ?
C20 H20A 0.9800 . ?
C20 H20B 0.9800 . ?
C20 H20C 0.9800 . ?
C22 C23 1.400(2) . ?
C22 C27 1.388(2) . ?
C23 C24 1.396(2) . ?
C24 C25 1.397(2) . ?
C25 C26 1.388(2) . ?
C26 H26 0.9500 . ?
C26 C27 1.399(2) . ?
C28 H28A 0.9800 . ?
C28 H28B 0.9800 . ?
C28 H28C 0.9800 . ?
C29 H29A 0.9800 . ?
C29 H29B 0.9800 . ?
C29 H29C 0.9800 . ?
C30 H30A 0.9800 . ?
C30 H30B 0.9800 . ?
C30 H30C 0.9800 . ?
O15 C31 1.206(2) . ?
O16 C33 1.2083(19) . ?
O17 C34 1.211(2) . ?
O18 C36 1.201(2) . ?
O19 C38 1.3599(19) . ?
O19 C43 1.441(2) . ?
O20 C40 1.351(2) . ?
O20 C44 1.441(2) . ?
O21 C42 1.3475(19) . ?
O21 C45 1.433(2) . ?
O22 C46 1.202(2) . ?
O23 C48 1.207(2) . ?
O24 C49 1.209(2) . ?
O25 C51 1.206(2) . ?
O26 C53 1.3646(19) . ?
O26 C58 1.450(2) . ?
O27 C55 1.3495(19) . ?
O27 C59 1.430(2) . ?
O28 C57 1.3488(19) . ?
O28 C60 1.433(2) . ?
N13 N15 1.4365(19) . ?
N13 C31 1.383(2) . ?
N13 C54 1.424(2) . ?
N14 C31 1.388(2) . ?
N14 C32 1.458(2) . ?
N14 C33 1.367(2) . ?
N15 N16 1.3778(19) . ?
N15 C33 1.405(2) . ?
N16 N18 1.4370(19) . ?
N16 C34 1.400(2) . ?
N17 C34 1.361(2) . ?
N17 C35 1.463(2) . ?
N17 C36 1.388(2) . ?
N18 C36 1.402(2) . ?
N18 C37 1.429(2) . ?
N19 N21 1.4374(19) . ?
N19 C39 1.424(2) . ?
N19 C46 1.387(2) . ?
N20 C46 1.384(2) . ?
N20 C47 1.462(2) . ?
N20 C48 1.365(2) . ?
N21 N22 1.388(2) . ?
N21 C48 1.416(2) . ?
N22 N24 1.4383(19) . ?
N22 C49 1.404(2) . ?
N23 C49 1.360(2) . ?
N23 C50 1.463(2) . ?
N23 C51 1.396(2) . ?
N24 C51 1.383(2) . ?
N24 C52 1.425(2) . ?
C32 H32A 0.9800 . ?
C32 H32B 0.9800 . ?
C32 H32C 0.9800 . ?
C35 H35A 0.9800 . ?
C35 H35B 0.9800 . ?
C35 H35C 0.9800 . ?
C37 C38 1.399(2) . ?
C37 C42 1.398(2) . ?
C38 C39 1.384(2) . ?
C39 C40 1.412(2) . ?
C40 C41 1.384(2) . ?
C41 H41 0.9500 . ?
C41 C42 1.393(2) . ?
C43 H43A 0.9800 . ?
C43 H43B 0.9800 . ?
C43 H43C 0.9800 . ?
C44 H44A 0.9800 . ?
C44 H44B 0.9800 . ?
C44 H44C 0.9800 . ?
C45 H45A 0.9800 . ?
C45 H45B 0.9800 . ?
C45 H45C 0.9800 . ?
C47 H47A 0.9800 . ?
C47 H47B 0.9800 . ?
C47 H47C 0.9800 . ?
C50 H50A 0.9800 . ?
C50 H50B 0.9800 . ?
C50 H50C 0.9800 . ?
C52 C53 1.398(2) . ?
C52 C57 1.402(2) . ?
C53 C54 1.386(2) . ?
C54 C55 1.409(2) . ?
C55 C56 1.387(2) . ?
C56 H56 0.9500 . ?
C56 C57 1.395(2) . ?
C58 H58A 0.9800 . ?
C58 H58B 0.9800 . ?
C58 H58C 0.9800 . ?
C59 H59A 0.9800 . ?
C59 H59B 0.9800 . ?
C59 H59C 0.9800 . ?
C60 H60A 0.9800 . ?
C60 H60B 0.9800 . ?
C60 H60C 0.9800 . ?

loop_
_geom_torsion_atom_site_label_1
_geom_torsion_atom_site_label_2
_geom_torsion_atom_site_label_3
_geom_torsion_atom_site_label_4
_geom_torsion
_geom_torsion_site_symmetry_1
_geom_torsion_site_symmetry_2
_geom_torsion_site_symmetry_3
_geom_torsion_site_symmetry_4
_geom_torsion_publ_flag
O5 C8 C9 N7 -4.4(3) . . . . ?
O5 C8 C9 C10 178.32(17) . . . . ?
O6 C10 C11 C12 179.66(17) . . . . ?
O12 C23 C24 N1 -0.7(3) . . . . ?
O12 C23 C24 C25 179.76(15) . . . . ?
O13 C25 C26 C27 -178.81(15) . . . . ?
N1 N3 N4 N6 -130.35(14) . . . . ?
N1 N3 N4 C4 97.26(18) . . . . ?
N1 N3 C3 O2 -171.19(17) . . . . ?
N1 N3 C3 N2 9.18(18) . . . . ?
N1 C24 C25 O13 -0.7(2) . . . . ?
N1 C24 C25 C26 179.01(15) . . . . ?
N3 N1 C1 O1 -172.53(17) . . . . ?
N3 N1 C1 N2 8.34(18) . . . . ?
N3 N1 C24 C23 -110.05(17) . . . . ?
N3 N1 C24 C25 69.54(19) . . . . ?
N3 N4 N6 C6 -151.34(15) . . . . ?
N3 N4 N6 C7 74.06(19) . . . . ?
N3 N4 C4 O3 -35.5(3) . . . . ?
N3 N4 C4 N5 145.24(16) . . . . ?
N4 N3 C3 O2 -46.9(2) . . . . ?
N4 N3 C3 N2 133.44(15) . . . . ?
N4 N6 C6 O4 -169.41(19) . . . . ?
N4 N6 C6 N5 11.4(2) . . . . ?
N4 N6 C7 C8 69.4(2) . . . . ?
N4 N6 C7 C12 -111.80(18) . . . . ?
N6 N4 C4 O3 -170.5(2) . . . . ?
N6 N4 C4 N5 10.2(2) . . . . ?
N6 C7 C8 O5 -0.9(2) . . . . ?
N6 C7 C8 C9 179.26(15) . . . . ?
N6 C7 C12 O7 1.0(2) . . . . ?
N6 C7 C12 C11 -177.74(16) . . . . ?
N7 N9 N10 N12 -135.17(14) . . . . ?
N7 N9 N10 C19 96.92(16) . . . . ?
N7 N9 C18 O9 -172.41(17) . . . . ?
N7 N9 C18 N8 8.01(19) . . . . ?
N7 C9 C10 O6 4.4(2) . . . . ?
N7 C9 C10 C11 -175.50(16) . . . . ?
N9 N7 C9 C8 -108.3(2) . . . . ?
N9 N7 C9 C10 69.0(2) . . . . ?
N9 N7 C16 O8 -173.4(2) . . . . ?
N9 N7 C16 N8 7.0(2) . . . . ?
N9 N10 N12 C21 -149.69(13) . . . . ?
N9 N10 N12 C22 73.30(18) . . . . ?
N9 N10 C19 O10 -37.0(2) . . . . ?
N9 N10 C19 N11 143.68(14) . . . . ?
N10 N9 C18 O9 -47.2(3) . . . . ?
N10 N9 C18 N8 133.19(15) . . . . ?
N10 N12 C21 O11 -168.41(16) . . . . ?
N10 N12 C21 N11 13.41(16) . . . . ?
N10 N12 C22 C23 67.59(19) . . . . ?
N10 N12 C22 C27 -114.48(17) . . . . ?
N12 N10 C19 O10 -168.07(17) . . . . ?
N12 N10 C19 N11 12.66(18) . . . . ?
N12 C22 C23 O12 0.5(2) . . . . ?
N12 C22 C23 C24 -178.81(14) . . . . ?
N12 C22 C27 O14 -2.4(2) . . . . ?
N12 C22 C27 C26 178.87(14) . . . . ?
C1 N1 N3 N4 -137.61(15) . . . . ?
C1 N1 N3 C3 -10.90(18) . . . . ?
C1 N1 C24 C23 118.75(18) . . . . ?
C1 N1 C24 C25 -61.7(2) . . . . ?
C1 N2 C3 O2 176.11(19) . . . . ?
C1 N2 C3 N3 -4.3(2) . . . . ?
C2 N2 C1 O1 -6.2(3) . . . . ?
C2 N2 C1 N1 172.96(17) . . . . ?
C2 N2 C3 O2 0.6(3) . . . . ?
C2 N2 C3 N3 -179.82(17) . . . . ?
C3 N2 C1 O1 178.28(18) . . . . ?
C3 N2 C1 N1 -2.6(2) . . . . ?
C3 N3 N4 N6 108.15(17) . . . . ?
C3 N3 N4 C4 -24.2(2) . . . . ?
C4 N4 N6 C6 -13.5(2) . . . . ?
C4 N4 N6 C7 -148.12(17) . . . . ?
C4 N5 C6 O4 175.3(2) . . . . ?
C4 N5 C6 N6 -5.5(2) . . . . ?
C5 N5 C4 O3 -4.1(4) . . . . ?
C5 N5 C4 N4 175.1(2) . . . . ?
C5 N5 C6 O4 -2.9(4) . . . . ?
C5 N5 C6 N6 176.3(2) . . . . ?
C6 N5 C4 O3 177.7(2) . . . . ?
C6 N5 C4 N4 -3.1(2) . . . . ?
C6 N6 C7 C8 -58.4(2) . . . . ?
C6 N6 C7 C12 120.4(2) . . . . ?
C7 N6 C6 O4 -36.9(3) . . . . ?
C7 N6 C6 N5 143.90(18) . . . . ?
C7 C8 C9 N7 175.39(15) . . . . ?
C7 C8 C9 C10 -1.9(3) . . . . ?
C8 C7 C12 O7 179.75(15) . . . . ?
C8 C7 C12 C11 1.0(3) . . . . ?
C8 C9 C10 O6 -178.17(16) . . . . ?
C8 C9 C10 C11 2.0(3) . . . . ?
C9 N7 N9 N10 88.75(19) . . . . ?
C9 N7 N9 C18 -142.76(17) . . . . ?
C9 N7 C16 O8 -43.0(3) . . . . ?
C9 N7 C16 N8 137.31(18) . . . . ?
C9 C10 C11 C12 -0.5(3) . . . . ?
C10 C11 C12 O7 -179.69(16) . . . . ?
C10 C11 C12 C7 -1.0(3) . . . . ?
C12 C7 C8 O5 -179.69(16) . . . . ?
C12 C7 C8 C9 0.5(3) . . . . ?
C13 O5 C8 C7 165.70(19) . . . . ?
C13 O5 C8 C9 -14.5(3) . . . . ?
C14 O6 C10 C9 171.14(17) . . . . ?
C14 O6 C10 C11 -9.0(3) . . . . ?
C15 O7 C12 C7 -178.93(15) . . . . ?
C15 O7 C12 C11 -0.2(2) . . . . ?
C16 N7 N9 N10 -137.79(16) . . . . ?
C16 N7 N9 C18 -9.3(2) . . . . ?
C16 N7 C9 C8 124.4(2) . . . . ?
C16 N7 C9 C10 -58.2(2) . . . . ?
C16 N8 C18 O9 176.59(19) . . . . ?
C16 N8 C18 N9 -3.9(2) . . . . ?
C17 N8 C16 O8 -2.6(3) . . . . ?
C17 N8 C16 N7 177.00(17) . . . . ?
C17 N8 C18 O9 -2.4(3) . . . . ?
C17 N8 C18 N9 177.12(16) . . . . ?
C18 N8 C16 O8 178.3(2) . . . . ?
C18 N8 C16 N7 -2.0(2) . . . . ?
C18 N9 N10 N12 101.76(17) . . . . ?
C18 N9 N10 C19 -26.1(2) . . . . ?
C19 N10 N12 C21 -16.35(17) . . . . ?
C19 N10 N12 C22 -153.35(14) . . . . ?
C19 N11 C21 O11 176.00(16) . . . . ?
C19 N11 C21 N12 -5.81(18) . . . . ?
C20 N11 C19 O10 -3.9(3) . . . . ?
C20 N11 C19 N10 175.29(15) . . . . ?
C20 N11 C21 O11 -3.7(3) . . . . ?
C20 N11 C21 N12 174.49(15) . . . . ?
C21 N11 C19 O10 176.37(18) . . . . ?
C21 N11 C19 N10 -4.41(18) . . . . ?
C21 N12 C22 C23 -62.9(2) . . . . ?
C21 N12 C22 C27 115.01(17) . . . . ?
C22 N12 C21 O11 -34.0(2) . . . . ?
C22 N12 C21 N11 147.81(14) . . . . ?
C22 C23 C24 N1 178.59(14) . . . . ?
C22 C23 C24 C25 -1.0(2) . . . . ?
C23 C22 C27 O14 175.46(14) . . . . ?
C23 C22 C27 C26 -3.2(2) . . . . ?
C23 C24 C25 O13 178.88(14) . . . . ?
C23 C24 C25 C26 -1.4(2) . . . . ?
C24 N1 N3 N4 85.95(18) . . . . ?
C24 N1 N3 C3 -147.34(15) . . . . ?
C24 N1 C1 O1 -37.8(3) . . . . ?
C24 N1 C1 N2 143.06(15) . . . . ?
C24 C25 C26 C27 1.5(2) . . . . ?
C25 C26 C27 O14 -177.81(15) . . . . ?
C25 C26 C27 C22 0.8(2) . . . . ?
C27 C22 C23 O12 -177.36(14) . . . . ?
C27 C22 C23 C24 3.3(2) . . . . ?
C28 O12 C23 C22 149.05(18) . . . . ?
C28 O12 C23 C24 -31.7(3) . . . . ?
C29 O13 C25 C24 -174.28(14) . . . . ?
C29 O13 C25 C26 6.0(2) . . . . ?
C30 O14 C27 C22 -159.52(15) . . . . ?
C30 O14 C27 C26 19.2(2) . . . . ?
O19 C38 C39 N19 3.8(2) . . . . ?
O19 C38 C39 C40 178.94(14) . . . . ?
O20 C40 C41 C42 178.83(15) . . . . ?
O26 C53 C54 N13 3.8(2) . . . . ?
O26 C53 C54 C55 -178.21(14) . . . . ?
O27 C55 C56 C57 176.78(15) . . . . ?
N13 N15 N16 N18 131.45(13) . . . . ?
N13 N15 N16 C34 -98.35(16) . . . . ?
N13 N15 C33 O16 166.41(15) . . . . ?
N13 N15 C33 N14 -13.36(16) . . . . ?
N13 C54 C55 O27 -2.5(2) . . . . ?
N13 C54 C55 C56 176.68(15) . . . . ?
N15 N13 C31 O15 170.46(15) . . . . ?
N15 N13 C31 N14 -12.78(16) . . . . ?
N15 N13 C54 C53 93.99(17) . . . . ?
N15 N13 C54 C55 -84.01(18) . . . . ?
N15 N16 N18 C36 147.57(13) . . . . ?
N15 N16 N18 C37 -82.50(16) . . . . ?
N15 N16 C34 O17 39.2(2) . . . . ?
N15 N16 C34 N17 -142.15(14) . . . . ?
N16 N15 C33 O16 34.5(2) . . . . ?
N16 N15 C33 N14 -145.25(14) . . . . ?
N16 N18 C36 O18 170.97(16) . . . . ?
N16 N18 C36 N17 -8.88(16) . . . . ?
N16 N18 C37 C38 -77.12(18) . . . . ?
N16 N18 C37 C42 101.04(17) . . . . ?
N18 N16 C34 O17 171.46(15) . . . . ?
N18 N16 C34 N17 -9.93(17) . . . . ?
N18 C37 C38 O19 2.3(2) . . . . ?
N18 C37 C38 C39 179.92(15) . . . . ?
N18 C37 C42 O21 -1.0(2) . . . . ?
N18 C37 C42 C41 177.66(15) . . . . ?
N19 N21 N22 N24 135.11(13) . . . . ?
N19 N21 N22 C49 -96.84(16) . . . . ?
N19 N21 C48 O23 167.94(16) . . . . ?
N19 N21 C48 N20 -12.60(17) . . . . ?
N19 C39 C40 O20 -6.3(2) . . . . ?
N19 C39 C40 C41 172.70(15) . . . . ?
N21 N19 C39 C38 95.27(18) . . . . ?
N21 N19 C39 C40 -79.81(19) . . . . ?
N21 N19 C46 O22 173.44(16) . . . . ?
N21 N19 C46 N20 -8.44(17) . . . . ?
N21 N22 N24 C51 146.47(13) . . . . ?
N21 N22 N24 C52 -73.75(17) . . . . ?
N21 N22 C49 O24 39.4(2) . . . . ?
N21 N22 C49 N23 -142.10(14) . . . . ?
N22 N21 C48 O23 40.5(2) . . . . ?
N22 N21 C48 N20 -140.01(14) . . . . ?
N22 N24 C51 O25 170.65(16) . . . . ?
N22 N24 C51 N23 -9.48(17) . . . . ?
N22 N24 C52 C53 -82.74(19) . . . . ?
N22 N24 C52 C57 95.26(17) . . . . ?
N24 N22 C49 O24 170.43(16) . . . . ?
N24 N22 C49 N23 -11.10(17) . . . . ?
N24 C52 C53 O26 -2.9(2) . . . . ?
N24 C52 C53 C54 175.03(14) . . . . ?
N24 C52 C57 O28 2.8(2) . . . . ?
N24 C52 C57 C56 -178.66(14) . . . . ?
C31 N13 N15 N16 150.91(13) . . . . ?
C31 N13 N15 C33 16.49(16) . . . . ?
C31 N13 C54 C53 -128.35(17) . . . . ?
C31 N13 C54 C55 53.7(2) . . . . ?
C31 N14 C33 O16 -174.12(16) . . . . ?
C31 N14 C33 N15 5.64(17) . . . . ?
C32 N14 C31 O15 0.9(3) . . . . ?
C32 N14 C31 N13 -175.79(14) . . . . ?
C32 N14 C33 O16 6.3(3) . . . . ?
C32 N14 C33 N15 -173.93(14) . . . . ?
C33 N14 C31 O15 -178.64(16) . . . . ?
C33 N14 C31 N13 4.64(17) . . . . ?
C33 N15 N16 N18 -99.94(16) . . . . ?
C33 N15 N16 C34 30.3(2) . . . . ?
C34 N16 N18 C36 11.79(16) . . . . ?
C34 N16 N18 C37 141.71(14) . . . . ?
C34 N17 C36 O18 -176.85(17) . . . . ?
C34 N17 C36 N18 3.00(18) . . . . ?
C35 N17 C34 O17 7.0(3) . . . . ?
C35 N17 C34 N16 -171.55(15) . . . . ?
C35 N17 C36 O18 -0.9(3) . . . . ?
C35 N17 C36 N18 178.95(15) . . . . ?
C36 N17 C34 O17 -177.08(17) . . . . ?
C36 N17 C34 N16 4.37(18) . . . . ?
C36 N18 C37 C38 46.9(2) . . . . ?
C36 N18 C37 C42 -134.91(16) . . . . ?
C37 N18 C36 O18 42.9(2) . . . . ?
C37 N18 C36 N17 -136.92(14) . . . . ?
C37 C38 C39 N19 -173.59(14) . . . . ?
C37 C38 C39 C40 1.5(2) . . . . ?
C38 C37 C42 O21 177.14(14) . . . . ?
C38 C37 C42 C41 -4.2(2) . . . . ?
C38 C39 C40 O20 178.62(15) . . . . ?
C38 C39 C40 C41 -2.4(2) . . . . ?
C39 N19 N21 N22 -77.20(16) . . . . ?
C39 N19 N21 C48 151.91(14) . . . . ?
C39 N19 C46 O22 38.2(3) . . . . ?
C39 N19 C46 N20 -143.67(15) . . . . ?
C39 C40 C41 C42 0.0(2) . . . . ?
C40 C41 C42 O21 -178.13(15) . . . . ?
C40 C41 C42 C37 3.3(2) . . . . ?
C42 C37 C38 O19 -175.86(14) . . . . ?
C42 C37 C38 C39 1.8(2) . . . . ?
C43 O19 C38 C37 -130.34(16) . . . . ?
C43 O19 C38 C39 52.2(2) . . . . ?
C44 O20 C40 C39 -161.69(14) . . . . ?
C44 O20 C40 C41 19.4(2) . . . . ?
C45 O21 C42 C37 -172.99(14) . . . . ?
C45 O21 C42 C41 8.4(2) . . . . ?
C46 N19 N21 N22 144.10(13) . . . . ?
C46 N19 N21 C48 13.20(16) . . . . ?
C46 N19 C39 C38 -132.55(17) . . . . ?
C46 N19 C39 C40 52.4(2) . . . . ?
C46 N20 C48 O23 -172.84(17) . . . . ?
C46 N20 C48 N21 7.73(18) . . . . ?
C47 N20 C46 O22 1.0(3) . . . . ?
C47 N20 C46 N19 -177.12(16) . . . . ?
C47 N20 C48 O23 4.7(3) . . . . ?
C47 N20 C48 N21 -174.68(16) . . . . ?
C48 N20 C46 O22 178.60(17) . . . . ?
C48 N20 C46 N19 0.49(19) . . . . ?
C48 N21 N22 N24 -100.00(16) . . . . ?
C48 N21 N22 C49 28.1(2) . . . . ?
C49 N22 N24 C51 12.97(17) . . . . ?
C49 N22 N24 C52 152.75(14) . . . . ?
C49 N23 C51 O25 -177.43(17) . . . . ?
C49 N23 C51 N24 2.70(18) . . . . ?
C50 N23 C49 O24 0.0(3) . . . . ?
C50 N23 C49 N22 -178.43(15) . . . . ?
C50 N23 C51 O25 6.4(3) . . . . ?
C50 N23 C51 N24 -173.46(16) . . . . ?
C51 N23 C49 O24 -176.22(17) . . . . ?
C51 N23 C49 N22 5.38(18) . . . . ?
C51 N24 C52 C53 50.5(2) . . . . ?
C51 N24 C52 C57 -131.47(17) . . . . ?
C52 N24 C51 O25 33.9(3) . . . . ?
C52 N24 C51 N23 -146.26(14) . . . . ?
C52 C53 C54 N13 -174.12(15) . . . . ?
C52 C53 C54 C55 3.9(2) . . . . ?
C53 C52 C57 O28 -179.19(14) . . . . ?
C53 C52 C57 C56 -0.6(2) . . . . ?
C53 C54 C55 O27 179.56(14) . . . . ?
C53 C54 C55 C56 -1.3(2) . . . . ?
C54 N13 N15 N16 -64.89(17) . . . . ?
C54 N13 N15 C33 160.70(13) . . . . ?
C54 N13 C31 O15 29.1(3) . . . . ?
C54 N13 C31 N14 -154.10(14) . . . . ?
C54 C55 C56 C57 -2.3(2) . . . . ?
C55 C56 C57 O28 -178.37(15) . . . . ?
C55 C56 C57 C52 3.2(2) . . . . ?
C57 C52 C53 O26 179.08(14) . . . . ?
C57 C52 C53 C54 -3.0(2) . . . . ?
C58 O26 C53 C52 -120.70(17) . . . . ?
C58 O26 C53 C54 61.4(2) . . . . ?
C59 O27 C55 C54 -158.10(15) . . . . ?
C59 O27 C55 C56 22.8(2) . . . . ?
C60 O28 C57 C52 -168.78(14) . . . . ?
C60 O28 C57 C56 12.7(2) . . . . ?

loop_
_exptl_oxdiff_crystal_face_indexfrac_h
_exptl_oxdiff_crystal_face_indexfrac_k
_exptl_oxdiff_crystal_face_indexfrac_l
_exptl_oxdiff_crystal_face_x
_exptl_oxdiff_crystal_face_y
_exptl_oxdiff_crystal_face_z
-14.0664 -1.1308 -23.0343 0.3014 -0.7215 0.6234
-3.6420 0.0876 -28.7249 0.2969 -0.1789 0.9380
0.2662 -10.1192 22.4293 -0.6985 -0.0573 -0.7133
2.6537 4.0774 -25.9949 0.4002 0.1684 0.9008
-10.0033 -15.2051 8.5860 -0.7144 -0.6124 -0.3386
10.9667 6.8360 -17.6041 0.3709 0.6096 0.7005
14.6706 -0.4654 -13.9692 -0.0613 0.7509 0.6575
-17.5177 -5.3138 -16.1862 0.0731 -0.9268 0.3684
-0.6692 4.9569 28.2744 0.0029 -0.0089 -1.0000
-0.3267 -4.0788 -28.6927 0.0550 -0.0362 0.9978
-9.2726 7.8472 -21.9793 0.6816 -0.4183 0.6004
-11.9362 13.5077 -6.4571 0.8531 -0.5216 0.0090
11.4261 -11.8286 13.2445 -0.8245 0.5048 -0.2557
-6.0999 14.2234 -15.2139 0.9012 -0.2163 0.3755
5.8173 -13.1944 17.2944 -0.8658 0.2080 -0.4552
0.9228 -19.4231 3.4276 -0.9968 -0.0795 -0.0090
0.3077 -2.0403 -28.5117 0.1468 0.0094 0.9891
-0.8293 18.2356 -8.2977 0.9801 0.0777 0.1826
4.7308 15.7959 -12.8732 0.8391 0.3475 0.4185
-4.9742 -18.0475 7.4780 -0.8999 -0.3732 -0.2257
-0.3294 5.0465 28.3814 0.0026 0.0090 -1.0000
10.7616 9.8809 25.1571 0.1472 0.6086 -0.7797
5.7261 16.5535 20.6473 0.5707 0.3952 -0.7197

loop_
_smtbx_masks_void_nr
_smtbx_masks_void_average_x
_smtbx_masks_void_average_y
_smtbx_masks_void_average_z
_smtbx_masks_void_volume
_smtbx_masks_void_count_electrons
_smtbx_masks_void_content
1 -0.854 0.000 0.000 664.3 129.2 ?
